data_7018116
loop_
_publ_author_name
'Konidaris, Konstantis F.'
'Polyzou, Christina D.'
'Kostakis, George E.'
'Tasiopoulos, Anastasios J.'
'Roubeau, Olivier'
'Teat, Simon J.'
'Manessi-Zoupa, Evy'
'Powell, Annie K.'
'Perlepes, Spyros P.'

_publ_section_title
;
 Metal ion-assisted transformations of 2-pyridinealdoxime and
 hexafluorophosphate.
;
_journal_issue 10
_journal_name_full 'Dalton transactions (Cambridge, England : 2003)'
_journal_page_first 2862
_journal_page_last 2865
_journal_paper_doi 10.1039/c1dt11881a
_journal_volume 41
_journal_year 2012
_chemical_formula_sum 'C12 H11 N5 O9 Zn'
_chemical_formula_weight 434.63
_chemical_name_systematic
;
?
;
_space_group_IT_number 2
_symmetry_cell_setting triclinic
_symmetry_space_group_name_Hall '-P 1'
_symmetry_space_group_name_H-M 'P -1'
_atom_sites_solution_hydrogens geom
_atom_sites_solution_primary direct
_atom_sites_solution_secondary difmap
_audit_creation_method SHELXL-97
_cell_angle_alpha 96.499(3)
_cell_angle_beta 96.478(4)
_cell_angle_gamma 111.272(4)
_cell_formula_units_Z 2
_cell_length_a 7.6874(12)
_cell_length_b 9.9484(16)
_cell_length_c 11.4223(17)
_cell_measurement_reflns_used 2239
_cell_measurement_temperature 150(2)
_cell_measurement_theta_max 28.89
_cell_measurement_theta_min 2.43
_cell_volume 797.6(2)
_computing_cell_refinement 'Bruker SAINT'
_computing_data_collection 'Bruker APEX2'
_computing_data_reduction 'Bruker SAINT'
_computing_molecular_graphics 'Bruker SHELXTL'
_computing_publication_material 'Bruker SHELXTL & local programs'
_computing_structure_refinement 'SHELXL-97 (Sheldrick, 1997)'
_computing_structure_solution 'SIR97 (Altomare, 1999)'
_diffrn_ambient_temperature 150(2)
_diffrn_measured_fraction_theta_full 0.973
_diffrn_measured_fraction_theta_max 0.973
_diffrn_measurement_device_type 'Bruker Platinum 200 CCD diffractometer'
_diffrn_measurement_method '\w rotation with narrow frames'
_diffrn_radiation_monochromator 'silicon 111'
_diffrn_radiation_source 'ALS beamline 11.3.1'
_diffrn_radiation_type synchrotron
_diffrn_radiation_wavelength 0.77490
_diffrn_reflns_av_R_equivalents 0.0304
_diffrn_reflns_av_sigmaI/netI 0.0487
_diffrn_reflns_limit_h_max 9
_diffrn_reflns_limit_h_min -9
_diffrn_reflns_limit_k_max 12
_diffrn_reflns_limit_k_min -12
_diffrn_reflns_limit_l_max 11
_diffrn_reflns_limit_l_min -14
_diffrn_reflns_number 5343
_diffrn_reflns_theta_full 28.99
_diffrn_reflns_theta_max 28.99
_diffrn_reflns_theta_min 1.98
_diffrn_standards_number 0
_exptl_absorpt_coefficient_mu 2.022
_exptl_absorpt_correction_T_max 0.94
_exptl_absorpt_correction_T_min 0.85
_exptl_absorpt_correction_type multi-scan
_exptl_absorpt_process_details SADABS
_exptl_crystal_colour colourless
_exptl_crystal_density_diffrn 1.810
_exptl_crystal_density_method 'not measured'
_exptl_crystal_description plate
_exptl_crystal_F_000 440
_exptl_crystal_size_max 0.08
_exptl_crystal_size_mid 0.05
_exptl_crystal_size_min 0.03
_refine_diff_density_max 0.771
_refine_diff_density_min -0.500
_refine_diff_density_rms 0.084
_refine_ls_extinction_method none
_refine_ls_goodness_of_fit_ref 1.056
_refine_ls_hydrogen_treatment constr
_refine_ls_matrix_type full
_refine_ls_number_parameters 244
_refine_ls_number_reflns 3182
_refine_ls_number_restraints 0
_refine_ls_restrained_S_all 1.056
_refine_ls_R_factor_all 0.0492
_refine_ls_R_factor_gt 0.0409
_refine_ls_shift/su_max 0.001
_refine_ls_shift/su_mean 0.000
_refine_ls_structure_factor_coef Fsqd
_refine_ls_weighting_details 'calc w=1/[\s^2^(Fo^2^)+(0.0585P)^2^+0.5361P] where P=(Fo^2^+2Fc^2^)/3'
_refine_ls_weighting_scheme calc
_refine_ls_wR_factor_gt 0.1052
_refine_ls_wR_factor_ref 0.1096
_reflns_number_gt 2768
_reflns_number_total 3182
_reflns_threshold_expression >2sigma(I)
_cod_data_source_file c1dt11881a.txt
_cod_data_source_block kk148c
_cod_original_sg_symbol_H-M P-1
_cod_database_code 7018116

loop_
_symmetry_equiv_pos_as_xyz
'x, y, z'
'-x, -y, -z'

loop_
_atom_site_label
_atom_site_type_symbol
_atom_site_fract_x
_atom_site_fract_y
_atom_site_fract_z
_atom_site_U_iso_or_equiv
_atom_site_adp_type
_atom_site_occupancy
_atom_site_symmetry_multiplicity
_atom_site_calc_flag
_atom_site_refinement_flags
Zn1 Zn 0.54812(5) 0.18711(3) 0.82854(3) 0.02597(14) Uani 1 1 d .
O1 O 0.5277(3) 0.5045(2) 0.7952(2) 0.0339(5) Uani 1 1 d .
H1 H 0.4660 0.4552 0.7289 0.051 Uiso 1 1 calc R
O2 O 0.5286(3) -0.0262(2) 0.8229(2) 0.0321(5) Uani 1 1 d .
O3 O 0.6003(4) -0.2030(3) 0.7259(3) 0.0526(7) Uani 1 1 d .
H3 H 0.6489 -0.2157 0.6654 0.079 Uiso 1 1 calc R
O4 O 0.2993(4) 0.1770(3) 0.9508(2) 0.0449(6) Uani 1 1 d .
O5 O 0.2657(3) 0.1330(3) 0.7602(2) 0.0475(7) Uani 1 1 d .
N1 N 0.6008(3) 0.4206(3) 0.8574(2) 0.0258(5) Uani 1 1 d .
N2 N 0.7348(3) 0.2648(3) 0.9868(2) 0.0255(5) Uani 1 1 d .
N3 N 0.6649(3) 0.1611(2) 0.6786(2) 0.0231(5) Uani 1 1 d .
N4 N 0.1934(4) 0.1476(3) 0.8522(3) 0.0361(7) Uani 1 1 d .
N5 N 0.7203(4) -0.3962(3) 0.4723(2) 0.0270(5) Uani 1 1 d .
C8 C 0.6710(4) 0.0275(3) 0.6520(3) 0.0236(6) Uani 1 1 d .
C3 C 0.8767(4) 0.4670(3) 1.1455(3) 0.0306(7) Uani 1 1 d .
H3A H 0.8996 0.5654 1.1775 0.037 Uiso 1 1 calc R
C7 C 0.5949(4) -0.0710(3) 0.7391(3) 0.0270(6) Uani 1 1 d .
C5 C 0.9141(5) 0.2416(4) 1.1607(3) 0.0351(7) Uani 1 1 d .
H5A H 0.9654 0.1834 1.2023 0.042 Uiso 1 1 calc R
C2 C 0.7733(4) 0.4054(3) 1.0340(3) 0.0257(6) Uani 1 1 d .
C6 C 0.8057(4) 0.1857(3) 1.0494(3) 0.0317(7) Uani 1 1 d .
H6A H 0.7802 0.0873 1.0158 0.038 Uiso 1 1 calc R
C9 C 0.7417(4) -0.0098(3) 0.5531(3) 0.0286(7) Uani 1 1 d .
H9A H 0.7423 -0.1052 0.5345 0.034 Uiso 1 1 calc R
C1 C 0.6961(4) 0.4869(3) 0.9591(3) 0.0257(6) Uani 1 1 d .
H1A H 0.7167 0.5863 0.9857 0.031 Uiso 1 1 calc R
C4 C 0.9479(5) 0.3833(4) 1.2115(3) 0.0344(7) Uani 1 1 d .
H4A H 1.0181 0.4228 1.2897 0.041 Uiso 1 1 calc R
C11 C 0.8073(4) 0.2314(3) 0.5095(3) 0.0295(7) Uani 1 1 d .
H11A H 0.8557 0.3044 0.4618 0.035 Uiso 1 1 calc R
C12 C 0.7311(4) 0.2596(3) 0.6082(3) 0.0260(6) Uani 1 1 d .
H12A H 0.7253 0.3533 0.6270 0.031 Uiso 1 1 calc R
C10 C 0.8118(5) 0.0935(3) 0.4814(3) 0.0321(7) Uani 1 1 d .
H10A H 0.8626 0.0703 0.4133 0.038 Uiso 1 1 calc R
O8 O 0.6000(4) -0.3555(3) 0.4207(2) 0.0391(6) Uani 1 1 d .
O6 O 0.0290(4) 0.1351(4) 0.8434(3) 0.0613(8) Uani 1 1 d .
O9 O 0.7693(4) -0.4870(3) 0.4176(2) 0.0418(6) Uani 1 1 d .
O7 O 0.7873(3) -0.3425(3) 0.5791(2) 0.0366(5) Uani 1 1 d .

loop_
_atom_site_aniso_label
_atom_site_aniso_U_11
_atom_site_aniso_U_22
_atom_site_aniso_U_33
_atom_site_aniso_U_23
_atom_site_aniso_U_13
_atom_site_aniso_U_12
Zn1 0.0284(2) 0.02394(19) 0.0240(2) -0.00015(13) 0.00235(14) 0.01001(14)
O1 0.0498(13) 0.0269(10) 0.0256(13) 0.0007(9) -0.0077(10) 0.0203(10)
O2 0.0398(12) 0.0255(10) 0.0313(13) 0.0051(9) 0.0097(10) 0.0115(9)
O3 0.0648(18) 0.0407(14) 0.0564(19) 0.0069(12) 0.0154(14) 0.0237(13)
O4 0.0406(14) 0.0352(12) 0.0493(17) 0.0102(11) -0.0070(12) 0.0067(11)
O5 0.0362(13) 0.0462(14) 0.0489(17) -0.0150(12) 0.0086(12) 0.0091(11)
N1 0.0298(13) 0.0261(12) 0.0237(14) 0.0060(10) 0.0024(11) 0.0135(10)
N2 0.0251(12) 0.0260(12) 0.0255(14) 0.0041(10) 0.0037(10) 0.0101(10)
N3 0.0241(11) 0.0198(11) 0.0235(14) -0.0003(9) -0.0001(10) 0.0086(9)
N4 0.0311(14) 0.0295(13) 0.0458(19) -0.0004(12) 0.0049(13) 0.0117(11)
N5 0.0305(13) 0.0245(12) 0.0269(15) 0.0048(10) 0.0020(11) 0.0122(10)
C8 0.0224(13) 0.0220(13) 0.0239(16) 0.0001(11) -0.0031(11) 0.0086(11)
C3 0.0316(16) 0.0294(15) 0.0266(18) 0.0016(12) 0.0036(13) 0.0080(13)
C7 0.0278(14) 0.0221(13) 0.0276(17) 0.0024(11) -0.0009(12) 0.0077(11)
C5 0.0332(16) 0.0383(17) 0.036(2) 0.0166(14) 0.0017(14) 0.0139(14)
C2 0.0259(14) 0.0276(14) 0.0239(16) 0.0028(12) 0.0051(12) 0.0105(11)
C6 0.0305(15) 0.0288(15) 0.037(2) 0.0099(13) 0.0045(14) 0.0115(13)
C9 0.0336(15) 0.0225(13) 0.0282(18) -0.0013(12) 0.0019(13) 0.0115(12)
C1 0.0290(14) 0.0258(13) 0.0213(16) 0.0023(11) 0.0025(12) 0.0103(11)
C4 0.0317(16) 0.0393(17) 0.0262(18) 0.0072(14) -0.0032(13) 0.0083(14)
C11 0.0307(15) 0.0297(15) 0.0272(18) 0.0065(12) 0.0019(13) 0.0107(12)
C12 0.0271(14) 0.0218(13) 0.0273(17) 0.0016(11) -0.0012(12) 0.0096(11)
C10 0.0370(17) 0.0325(15) 0.0274(18) 0.0016(13) 0.0061(14) 0.0148(13)
O8 0.0489(14) 0.0414(13) 0.0317(14) -0.0026(10) -0.0092(11) 0.0298(11)
O6 0.0284(13) 0.091(2) 0.063(2) -0.0015(16) 0.0046(13) 0.0263(14)
O9 0.0533(15) 0.0406(13) 0.0402(15) -0.0008(11) 0.0044(12) 0.0311(12)
O7 0.0431(13) 0.0451(13) 0.0232(13) 0.0013(10) -0.0019(10) 0.0220(11)

loop_
_atom_type_symbol
_atom_type_description
_atom_type_scat_dispersion_real
_atom_type_scat_dispersion_imag
_atom_type_scat_source
C C -0.00202 0.00197 'WCROMER Program in WinGX L.Kissel & R.H.Pratt Acta Cryst A46 170 1990'
H H 0.0000 0.0000 'WCROMER Program in WinGX L.Kissel & R.H.Pratt Acta Cryst A46 170 1990'
N N -0.00306 0.00403 'WCROMER Program in WinGX L.Kissel & R.H.Pratt Acta Cryst A46 170 1990'
O O -0.00415 0.00737 'WCROMER Program in WinGX L.Kissel & R.H.Pratt Acta Cryst A46 170 1990'
Zn Zn 0.19405 1.67179 'WCROMER Program in WinGX L.Kissel & R.H.Pratt Acta Cryst A46 170 1990'

loop_
_geom_angle_atom_site_label_1
_geom_angle_atom_site_label_2
_geom_angle_atom_site_label_3
_geom_angle
N2 Zn1 N3 115.66(10)
N2 Zn1 O2 94.65(9)
N3 Zn1 O2 79.60(9)
N2 Zn1 O5 141.04(10)
N3 Zn1 O5 103.16(10)
O2 Zn1 O5 95.41(10)
N2 Zn1 N1 77.01(9)
N3 Zn1 N1 103.06(9)
O2 Zn1 N1 171.61(9)
O5 Zn1 N1 91.73(10)
N2 Zn1 O4 86.02(9)
N3 Zn1 O4 158.27(9)
O2 Zn1 O4 98.16(9)
O5 Zn1 O4 55.31(9)
N1 Zn1 O4 82.31(9)
N1 O1 H1 109.5
C7 O2 Zn1 114.2(2)
C7 O3 H3 109.5
N4 O4 Zn1 84.42(19)
N4 O5 Zn1 103.3(2)
C1 N1 O1 113.6(2)
C1 N1 Zn1 113.1(2)
O1 N1 Zn1 132.47(18)
C6 N2 C2 118.8(3)
C6 N2 Zn1 125.6(2)
C2 N2 Zn1 115.3(2)
C12 N3 C8 119.1(2)
C12 N3 Zn1 127.20(18)
C8 N3 Zn1 113.7(2)
O6 N4 O4 122.6(3)
O6 N4 O5 120.6(3)
O4 N4 O5 116.8(3)
O9 N5 O7 121.8(3)
O9 N5 O8 120.1(3)
O7 N5 O8 118.1(2)
N3 C8 C9 121.5(3)
N3 C8 C7 113.4(2)
C9 C8 C7 125.1(3)
C2 C3 C4 119.0(3)
C2 C3 H3A 120.5
C4 C3 H3A 120.5
O2 C7 O3 121.7(3)
O2 C7 C8 119.0(3)
O3 C7 C8 119.3(3)
C6 C5 C4 119.3(3)
C6 C5 H5A 120.3
C4 C5 H5A 120.3
N2 C2 C3 122.0(3)
N2 C2 C1 115.9(3)
C3 C2 C1 122.1(3)
N2 C6 C5 122.2(3)
N2 C6 H6A 118.9
C5 C6 H6A 118.9
C8 C9 C10 119.0(3)
C8 C9 H9A 120.5
C10 C9 H9A 120.5
N1 C1 C2 117.8(3)
N1 C1 H1A 121.1
C2 C1 H1A 121.1
C5 C4 C3 118.6(3)
C5 C4 H4A 120.7
C3 C4 H4A 120.7
C12 C11 C10 118.3(3)
C12 C11 H11A 120.9
C10 C11 H11A 120.9
N3 C12 C11 122.7(3)
N3 C12 H12A 118.6
C11 C12 H12A 118.6
C9 C10 C11 119.4(3)
C9 C10 H10A 120.3
C11 C10 H10A 120.3

loop_
_geom_bond_atom_site_label_1
_geom_bond_atom_site_label_2
_geom_bond_distance
Zn1 N2 2.054(3)
Zn1 N3 2.055(2)
Zn1 O2 2.065(2)
Zn1 O5 2.071(3)
Zn1 N1 2.187(2)
Zn1 O4 2.473(3)
O1 N1 1.379(3)
O1 H1 0.8400
O2 C7 1.246(4)
O3 C7 1.320(4)
O3 H3 0.8400
O4 N4 1.250(4)
O5 N4 1.261(4)
N1 C1 1.267(4)
N2 C6 1.333(4)
N2 C2 1.352(4)
N3 C12 1.332(4)
N3 C8 1.348(3)
N4 O6 1.216(4)
N5 O9 1.233(3)
N5 O7 1.245(3)
N5 O8 1.253(3)
C8 C9 1.379(4)
C8 C7 1.493(4)
C3 C2 1.368(4)
C3 C4 1.393(5)
C3 H3A 0.9500
C5 C6 1.373(5)
C5 C4 1.381(5)
C5 H5A 0.9500
C2 C1 1.460(4)
C6 H6A 0.9500
C9 C10 1.380(5)
C9 H9A 0.9500
C1 H1A 0.9500
C4 H4A 0.9500
C11 C12 1.376(4)
C11 C10 1.386(4)
C11 H11A 0.9500
C12 H12A 0.9500
C10 H10A 0.9500
